data_4310948
loop_
_publ_author_name
'Youngsik Kim'
'Steve W. Martin'

_publ_section_title
;
 Synthesis and Crystal Structure of Barium Thioborate Ba7(BS3)4S
;
_journal_name_full 'Inorganic Chemistry'
_journal_page_first 2773
_journal_page_last 2775
_journal_paper_doi 10.1021/ic035454m
_journal_volume 43
_journal_year 2004
_chemical_formula_structural Ba7(BS3)4S
_chemical_formula_sum 'B4 Ba7 S13'
_chemical_formula_weight 1421.391
_chemical_formula_weight_meas 1421.400
_chemical_name_common 'Barium thioborate'
_space_group_crystal_system monoclinic
_space_group_IT_number 15
_space_group_name_Hall '-C 2yc'
_space_group_name_H-M_alt 'C 1 2/c 1'
_audit_creation_date 103-12-03
_audit_creation_method 'Created with Diamond v2.0'
_audit_update_record 103-12-03
_cell_angle_alpha 90.000
_cell_angle_beta 90.095(2)
_cell_angle_gamma 90.000
_cell_formula_units_Z 4
_cell_length_a 10.1750(15)
_cell_length_b 23.970(4)
_cell_length_c 10.1692(15)
_cell_volume 2480.2(7)
_refine_ls_R_factor_all 0.032
_cod_data_source_file ic035454msi20031205_041108.cif
_cod_data_source_block mar01
_cod_depositor_comments
;
 Updating space group information.

 Antanas Vaitkus,
 2018-06-11
;
_cod_original_formula_sum 'Ba7 B4 S13'
_cod_database_code 4310948

loop_
_space_group_symop_id
_space_group_symop_operation_xyz
1 x,y,z
2 -x,y,-z+1/2
3 -x,-y,-z
4 x,-y,z+1/2
5 x+1/2,y+1/2,z
6 -x+1/2,y+1/2,-z+1/2
7 -x+1/2,-y+1/2,-z
8 x+1/2,-y+1/2,z+1/2

loop_
_atom_site_aniso_label
_atom_site_aniso_U_11
_atom_site_aniso_U_22
_atom_site_aniso_U_33
_atom_site_aniso_U_12
_atom_site_aniso_U_13
_atom_site_aniso_U_23
Ba1 0.0131(2) 0.0086(2) 0.0115(2) 0.00000 -0.00031(16) 0.00000
Ba2 0.01092(15) 0.00920(17) 0.01170(16) -0.00009(10) -0.00012(11) -0.00031(10)
Ba3 0.01196(14) 0.01033(17) 0.01109(16) 0.00113(10) -0.00029(11) 0.00017(10)
Ba4 0.0164(2) 0.0112(2) 0.0163(2) 0.00000 -0.00037(16) 0.00000
Ba5 0.01528(19) 0.0063(2) 0.0145(2) 0.00000 0.00108(16) 0.00000
S1 0.0123(5) 0.0100(6) 0.0133(6) -0.0002(5) -0.0017(4) -0.0011(4)
S2 0.0147(5) 0.0109(6) 0.0128(6) -0.0030(5) 0.0013(4) 0.0006(5)
S3 0.0165(6) 0.0075(6) 0.0132(6) -0.0005(5) -0.0002(5) -0.0001(4)
S4 0.0123(5) 0.0095(6) 0.0161(6) 0.0021(5) -0.0014(5) 0.0018(5)
S5 0.0142(5) 0.0069(6) 0.0168(6) 0.0002(4) -0.0007(5) 0.0005(4)
S6 0.0111(7) 0.0109(8) 0.0123(8) 0.00000 -0.0001(6) 0.00000
S7 0.0169(6) 0.0108(6) 0.0142(6) -0.0006(5) 0.0026(5) 0.0025(5)
B1 0.009(2) 0.011(3) 0.021(3) -0.004(2) -0.006(2) -0.001(2)
B2 0.016(2) 0.012(3) 0.010(2) 0.000(2) 0.002(2) 0.004(2)

loop_
_atom_site_label
_atom_site_type_symbol
_atom_site_fract_x
_atom_site_fract_y
_atom_site_fract_z
_atom_site_occupancy
_atom_site_symmetry_multiplicity
_atom_site_Wyckoff_symbol
_atom_site_attached_hydrogens
_atom_site_calc_flag
_atom_site_thermal_displace_type
_atom_site_U_iso_or_equiv
Ba1 Ba 1.0000 0.3315(0) 0.2500 1.000 4 e ? d Uani 0.01105(11)
Ba2 Ba 0.6057(0) 0.3278(0) 0.0302(0) 1.000 8 f ? d Uani 0.01061(10)
Ba3 Ba 1.2204(0) 0.325(0) -0.1441(0) 1.000 8 f ? d Uani 0.01113(10)
Ba4 Ba 0.5000 0.5099(0) 0.2500 1.000 4 e ? d Uani 0.01464(12)
Ba5 Ba 1.0000 0.5019(0) 0.2500 1.000 4 e ? d Uani 0.01203(11)
S1 S 1.0445(1) 0.418(0) -0.0015(1) 1.000 8 f ? d Uani 0.0118(2)
S2 S 0.7425(1) 0.4233(0) 0.2051(1) 1.000 8 f ? d Uani 0.0128(2)
S3 S 1.3126(1) 0.3104(1) 0.1527(1) 1.000 8 f ? d Uani 0.0124(3)
S4 S 0.7663(1) 0.4197(0) -0.1476(1) 1.000 8 f ? d Uani 0.0126(2)
S5 S 0.9018(1) 0.3058(0) -0.0611(1) 1.000 8 f ? d Uani 0.0126(3)
S6 S 1.0000 0.2039(1) 0.2500 1.000 4 e ? d Uani 0.0114(3)
S7 S 0.3993(1) 0.4244(0) 0.0154(1) 1.000 8 f ? d Uani 0.0139(3)
B1 B 0.3206(5) 0.3887(3) 0.1492(6) 1.000 8 f ? d Uani 0.0138(11)
B2 B 0.9013(5) 0.3833(3) -0.0677(5) 1.000 8 f ? d Uani 0.0125(11)

loop_
_atom_type_symbol
_atom_type_oxidation_number
_atom_type_radius_bond
Ba ? 1.200
S ? 1.200
B ? 1.200
